data_4349030
loop_
_publ_author_name
'Kee, J. W.'
'Ng, Y. Y.'
'Kulkarni, S. A.'
'Muduli, S. K.'
'Xu, K.'
'Ganguly, R.'
'Lu, Y.'
'Hirao, H.'
'Soo, H. S.'

_publ_section_title
;
 Development of bis(arylimino)acenaphthene (BIAN) copper complexes as
 visible light harvesters for potential photovoltaic applications
;
_journal_issue 5
_journal_name_full 'Inorganic Chemistry Frontiers'
_journal_page_first 651
_journal_paper_doi 10.1039/C5QI00221D
_journal_volume 3
_journal_year 2016
_chemical_formula_sum 'C28 H18 I2 N2 O4'
_chemical_formula_weight 700.24
_chemical_name_common ArICOOMe-BIAN
_chemical_properties_physical Moisture-sensitive
_space_group_crystal_system triclinic
_space_group_IT_number 2
_space_group_name_Hall '-P 1'
_space_group_name_H-M_alt 'P -1'
_atom_sites_solution_hydrogens geom
_audit_update_record
;
2015-10-15 deposited with the CCDC.
2016-02-05 downloaded from the CCDC.
;
_cell_angle_alpha 87.110(2)
_cell_angle_beta 78.367(2)
_cell_angle_gamma 65.0268(19)
_cell_formula_units_Z 2
_cell_length_a 9.8551(5)
_cell_length_b 10.0192(6)
_cell_length_c 14.2431(7)
_cell_measurement_reflns_used 5155
_cell_measurement_temperature 103.(2)
_cell_measurement_theta_max 28.7265
_cell_measurement_theta_min 2.6297
_cell_volume 1247.74(12)
_computing_cell_refinement 'SAINT V8.34A (Bruker AXS Inc., 2013)'
_computing_data_collection 'APEX2 (Bruker AXS Inc., 2014)'
_computing_data_reduction 'SAINT V8.34A (Bruker AXS Inc., 2013)'
_computing_molecular_graphics 'XP (Bruker AXS Inc., 2014)'
_computing_publication_material 'APEX2 (Bruker AXS Inc., 2014)'
_computing_structure_refinement 'SHELXL-2014/6 (Sheldrick, 2014)'
_diffrn_ambient_temperature 103.(2)
_diffrn_detector_area_resol_mean 8.3333
_diffrn_measured_fraction_theta_full 0.997
_diffrn_measured_fraction_theta_max 0.997
_diffrn_measurement_device_type 'CCD area detector'
_diffrn_measurement_method 'phi and omega scans'
_diffrn_radiation_monochromator graphite
_diffrn_radiation_type MoK\a
_diffrn_radiation_wavelength 0.71073
_diffrn_reflns_av_R_equivalents 0.0460
_diffrn_reflns_av_unetI/netI 0.0535
_diffrn_reflns_limit_h_max 14
_diffrn_reflns_limit_h_min -14
_diffrn_reflns_limit_k_max 14
_diffrn_reflns_limit_k_min -14
_diffrn_reflns_limit_l_max 20
_diffrn_reflns_limit_l_min -20
_diffrn_reflns_number 24090
_diffrn_reflns_theta_full 31.15
_diffrn_reflns_theta_max 31.15
_diffrn_reflns_theta_min 2.46
_diffrn_source 'fine-focus sealed tube'
_exptl_absorpt_coefficient_mu 2.559
_exptl_absorpt_correction_T_max 0.78
_exptl_absorpt_correction_T_min 0.63
_exptl_absorpt_correction_type multi-scan
_exptl_absorpt_process_details 'SADABS V2014/4 (Bruker AXS Inc.)'
_exptl_crystal_colour orange
_exptl_crystal_density_diffrn 1.864
_exptl_crystal_density_method 'not measured'
_exptl_crystal_description block
_exptl_crystal_F_000 676
_exptl_crystal_recrystallization_method 'Re-crystallisation from solvent: '
_exptl_crystal_size_max 0.280
_exptl_crystal_size_mid 0.180
_exptl_crystal_size_min 0.100
_refine_diff_density_max 1.020
_refine_diff_density_min -0.742
_refine_ls_extinction_method none
_refine_ls_goodness_of_fit_ref 1.011
_refine_ls_hydrogen_treatment constr
_refine_ls_matrix_type full
_refine_ls_number_parameters 327
_refine_ls_number_reflns 8056
_refine_ls_number_restraints 0
_refine_ls_restrained_S_all 1.011
_refine_ls_R_factor_all 0.0502
_refine_ls_R_factor_gt 0.0333
_refine_ls_shift/su_max 0.001
_refine_ls_shift/su_mean 0.000
_refine_ls_structure_factor_coef Fsqd
_refine_ls_weighting_details 'w=1/[\s^2^(Fo^2^)+(0.0277P)^2^+0.1106P] where P=(Fo^2^+2Fc^2^)/3'
_refine_ls_weighting_scheme calc
_refine_ls_wR_factor_gt 0.0664
_refine_ls_wR_factor_ref 0.0744
_reflns_number_gt 6189
_reflns_number_total 8056
_reflns_threshold_expression 'I > 2\s(I)'
_cod_data_source_file c5qi00221d2.cif
_cod_data_source_block I
_cod_database_code 4349030

loop_
_space_group_symop_operation_xyz
'x, y, z'
'-x, -y, -z'

loop_
_atom_site_type_symbol
_atom_site_label
_atom_site_fract_x
_atom_site_fract_y
_atom_site_fract_z
_atom_site_U_iso_or_equiv
_atom_site_adp_type
_atom_site_calc_flag
_atom_site_refinement_flags_adp
_atom_site_refinement_flags_posn
_atom_site_occupancy
C C1 0.8102(3) 0.2110(3) 0.37179(19) 0.0130(5) Uani d . . 1
C C2 0.8792(3) 0.2336(3) 0.44952(19) 0.0127(5) Uani d . . 1
C C3 0.9717(3) 0.3023(3) 0.4558(2) 0.0162(5) Uani d . . 1
H H3 1.0082 0.3458 0.4016 0.019 Uiso calc U R 1
C C4 1.0115(3) 0.3064(3) 0.5458(2) 0.0194(6) Uani d . . 1
H H4 1.0738 0.3554 0.5514 0.023 Uiso calc U R 1
C C5 0.9634(3) 0.2423(3) 0.6247(2) 0.0187(6) Uani d . . 1
H H5 0.9917 0.2487 0.6837 0.022 Uiso calc U R 1
C C6 0.8723(3) 0.1668(3) 0.61962(19) 0.0154(5) Uani d . . 1
C C7 0.8171(3) 0.0914(3) 0.6929(2) 0.0188(6) Uani d . . 1
H H7 0.8397 0.0896 0.7548 0.023 Uiso calc U R 1
C C8 0.7307(3) 0.0203(3) 0.6757(2) 0.0196(6) Uani d . . 1
H H8 0.6987 -0.0327 0.7259 0.024 Uiso calc U R 1
C C9 0.6879(3) 0.0234(3) 0.5861(2) 0.0176(6) Uani d . . 1
H H9 0.6267 -0.0246 0.576 0.021 Uiso calc U R 1
C C10 0.7379(3) 0.0980(3) 0.51471(19) 0.0138(5) Uani d . . 1
C C11 0.7199(3) 0.1230(3) 0.41427(19) 0.0130(5) Uani d . . 1
C C12 0.8307(3) 0.1663(3) 0.53077(19) 0.0126(5) Uani d . . 1
C C13 0.8864(3) 0.3379(3) 0.24370(18) 0.0122(5) Uani d . . 1
C C14 0.8297(3) 0.4891(3) 0.26358(19) 0.0135(5) Uani d . . 1
C C15 0.9025(3) 0.5704(3) 0.21406(19) 0.0144(5) Uani d . . 1
H H15 0.8636 0.673 0.2287 0.017 Uiso calc U R 1
C C16 1.0322(3) 0.5035(3) 0.14308(19) 0.0143(5) Uani d . . 1
C C17 1.0883(3) 0.3531(3) 0.12113(19) 0.0154(5) Uani d . . 1
H H17 1.1761 0.307 0.072 0.018 Uiso calc U R 1
C C18 1.0162(3) 0.2715(3) 0.17066(19) 0.0149(5) Uani d . . 1
H H18 1.0548 0.1692 0.1553 0.018 Uiso calc U R 1
C C19 1.1069(3) 0.5973(3) 0.0937(2) 0.0175(6) Uani d . . 1
C C20 1.2927(4) 0.6136(4) -0.0318(3) 0.0307(8) Uani d . . 1
H H20A 1.2177 0.7061 -0.0513 0.046 Uiso calc U R 1
H H20B 1.3655 0.5574 -0.0887 0.046 Uiso calc U R 1
H H20C 1.3476 0.6353 0.0112 0.046 Uiso calc U R 1
C C21 0.6328(3) 0.0972(3) 0.27655(19) 0.0140(5) Uani d . . 1
C C22 0.5053(3) 0.2053(3) 0.2460(2) 0.0152(5) Uani d . . 1
C C23 0.4934(3) 0.2089(3) 0.15097(19) 0.0138(5) Uani d . . 1
H H23 0.4069 0.2832 0.1309 0.017 Uiso calc U R 1
C C24 0.6071(3) 0.1042(3) 0.08425(19) 0.0142(5) Uani d . . 1
C C25 0.7357(3) -0.0020(3) 0.1137(2) 0.0169(6) Uani d . . 1
H H25 0.8151 -0.0719 0.0681 0.02 Uiso calc U R 1
C C26 0.7479(3) -0.0059(3) 0.2082(2) 0.0157(5) Uani d . . 1
H H26 0.8355 -0.0795 0.2275 0.019 Uiso calc U R 1
C C27 0.5976(3) 0.1060(3) -0.0184(2) 0.0168(6) Uani d . . 1
C C28 0.4565(4) 0.2381(4) -0.1342(2) 0.0234(7) Uani d . . 1
H H28A 0.536 0.2653 -0.1706 0.035 Uiso calc U R 1
H H28B 0.3557 0.3155 -0.1383 0.035 Uiso calc U R 1
H H28C 0.4675 0.145 -0.161 0.035 Uiso calc U R 1
I I1 0.63221(2) 0.60133(2) 0.36765(2) 0.01921(5) Uani d . . 1
I I2 0.33799(2) 0.37283(2) 0.34153(2) 0.02089(6) Uani d . . 1
N N1 0.8099(3) 0.2526(2) 0.28606(16) 0.0140(5) Uani d . . 1
N N2 0.6386(3) 0.0809(3) 0.37449(16) 0.0165(5) Uani d . . 1
O O1 1.0732(3) 0.7220(2) 0.12031(16) 0.0260(5) Uani d . . 1
O O2 1.2149(2) 0.5281(2) 0.01765(16) 0.0237(5) Uani d . . 1
O O3 0.6895(3) 0.0188(2) -0.07920(15) 0.0261(5) Uani d . . 1
O O4 0.4714(2) 0.2209(2) -0.03552(14) 0.0221(5) Uani d . . 1

loop_
_atom_site_aniso_label
_atom_site_aniso_U_11
_atom_site_aniso_U_22
_atom_site_aniso_U_33
_atom_site_aniso_U_12
_atom_site_aniso_U_13
_atom_site_aniso_U_23
C1 0.0123(12) 0.0117(12) 0.0137(12) -0.0043(10) -0.0017(10) -0.0008(10)
C2 0.0116(12) 0.0123(12) 0.0137(12) -0.0044(10) -0.0023(10) -0.0017(10)
C3 0.0160(14) 0.0184(13) 0.0164(13) -0.0088(11) -0.0044(11) 0.0000(11)
C4 0.0172(14) 0.0202(14) 0.0229(15) -0.0074(12) -0.0082(12) -0.0042(12)
C5 0.0181(14) 0.0182(13) 0.0167(14) -0.0020(11) -0.0087(11) -0.0022(11)
C6 0.0153(13) 0.0119(12) 0.0141(13) -0.0005(10) -0.0035(10) -0.0018(10)
C7 0.0218(15) 0.0185(14) 0.0121(13) -0.0034(12) -0.0059(11) -0.0005(11)
C8 0.0254(16) 0.0185(14) 0.0112(13) -0.0072(12) -0.0009(11) 0.0032(11)
C9 0.0216(15) 0.0164(13) 0.0156(13) -0.0089(12) -0.0041(11) 0.0034(11)
C10 0.0146(13) 0.0134(12) 0.0114(12) -0.0044(10) -0.0017(10) -0.0003(10)
C11 0.0148(13) 0.0105(12) 0.0114(12) -0.0042(10) -0.0003(10) 0.0017(9)
C12 0.0103(12) 0.0115(12) 0.0125(12) -0.0007(10) -0.0028(10) -0.0015(10)
C13 0.0150(13) 0.0154(12) 0.0092(12) -0.0080(10) -0.0053(10) 0.0022(10)
C14 0.0116(12) 0.0146(12) 0.0120(12) -0.0027(10) -0.0031(10) -0.0015(10)
C15 0.0143(13) 0.0127(12) 0.0176(13) -0.0055(10) -0.0073(11) 0.0031(10)
C16 0.0145(13) 0.0151(12) 0.0149(13) -0.0072(11) -0.0051(10) 0.0037(10)
C17 0.0126(13) 0.0171(13) 0.0137(13) -0.0045(11) -0.0003(10) -0.0007(10)
C18 0.0164(13) 0.0125(12) 0.0145(13) -0.0042(10) -0.0049(10) 0.0017(10)
C19 0.0152(14) 0.0178(13) 0.0203(14) -0.0075(11) -0.0052(11) 0.0046(11)
C20 0.0284(18) 0.0293(17) 0.0360(19) -0.0194(15) 0.0063(14) 0.0032(15)
C21 0.0179(14) 0.0177(13) 0.0115(12) -0.0119(11) -0.0051(10) 0.0031(10)
C22 0.0137(13) 0.0186(13) 0.0149(13) -0.0096(11) -0.0001(10) 0.0001(10)
C23 0.0125(13) 0.0171(13) 0.0154(13) -0.0091(11) -0.0042(10) 0.0033(10)
C24 0.0181(14) 0.0143(12) 0.0124(12) -0.0083(11) -0.0047(10) 0.0011(10)
C25 0.0177(14) 0.0143(13) 0.0170(14) -0.0049(11) -0.0033(11) -0.0015(10)
C26 0.0186(14) 0.0113(12) 0.0176(14) -0.0048(11) -0.0083(11) 0.0022(10)
C27 0.0196(14) 0.0172(13) 0.0154(13) -0.0090(11) -0.0051(11) 0.0027(11)
C28 0.0249(16) 0.0307(17) 0.0147(14) -0.0098(13) -0.0094(12) 0.0051(12)
I1 0.01669(10) 0.01995(10) 0.01521(9) -0.00382(7) 0.00120(7) -0.00245(7)
I2 0.01741(10) 0.02565(11) 0.01644(10) -0.00721(8) 0.00081(7) -0.00556(7)
N1 0.0146(11) 0.0152(11) 0.0131(11) -0.0074(9) -0.0020(9) 0.0017(9)
N2 0.0225(13) 0.0195(12) 0.0116(11) -0.0117(10) -0.0064(9) 0.0043(9)
O1 0.0281(12) 0.0179(10) 0.0324(13) -0.0127(9) 0.0003(10) 0.0015(9)
O2 0.0242(12) 0.0216(11) 0.0265(12) -0.0152(9) 0.0051(9) 0.0006(9)
O3 0.0280(12) 0.0247(11) 0.0150(10) -0.0007(10) -0.0031(9) -0.0054(9)
O4 0.0195(11) 0.0264(11) 0.0141(10) -0.0023(9) -0.0061(8) 0.0010(8)

loop_
_atom_type_symbol
_atom_type_description
_atom_type_scat_dispersion_real
_atom_type_scat_dispersion_imag
_atom_type_scat_source
C C 0.0033 0.0016 'International Tables Vol C Tables 4.2.6.8 and 6.1.1.4'
H H 0.0000 0.0000 'International Tables Vol C Tables 4.2.6.8 and 6.1.1.4'
N N 0.0061 0.0033 'International Tables Vol C Tables 4.2.6.8 and 6.1.1.4'
O O 0.0106 0.0060 'International Tables Vol C Tables 4.2.6.8 and 6.1.1.4'
I I -0.4742 1.8119 'International Tables Vol C Tables 4.2.6.8 and 6.1.1.4'

loop_
_geom_angle_atom_site_label_1
_geom_angle_atom_site_label_2
_geom_angle_atom_site_label_3
_geom_angle
N1 C1 C2 133.6(3)
N1 C1 C11 120.1(2)
C2 C1 C11 106.2(2)
C3 C2 C12 119.5(2)
C3 C2 C1 134.1(3)
C12 C2 C1 106.4(2)
C2 C3 C4 118.1(3)
C5 C4 C3 122.4(3)
C4 C5 C6 120.9(3)
C12 C6 C5 116.3(3)
C12 C6 C7 115.7(3)
C5 C6 C7 128.0(3)
C8 C7 C6 120.9(2)
C7 C8 C9 122.4(3)
C10 C9 C8 117.6(3)
C9 C10 C12 120.2(2)
C9 C10 C11 133.2(3)
C12 C10 C11 106.6(2)
N2 C11 C10 124.6(2)
N2 C11 C1 128.6(2)
C10 C11 C1 106.8(2)
C6 C12 C10 123.1(3)
C6 C12 C2 122.8(3)
C10 C12 C2 114.0(2)
C14 C13 N1 122.7(3)
C14 C13 C18 118.6(3)
N1 C13 C18 118.3(2)
C15 C14 C13 120.5(3)
C15 C14 I1 117.6(2)
C13 C14 I1 121.9(2)
C14 C15 C16 120.5(3)
C15 C16 C17 119.6(3)
C15 C16 C19 117.7(2)
C17 C16 C19 122.6(3)
C18 C17 C16 120.0(3)
C17 C18 C13 120.7(3)
O1 C19 O2 123.9(3)
O1 C19 C16 123.5(3)
O2 C19 C16 112.6(2)
C22 C21 C26 118.5(2)
C22 C21 N2 121.2(3)
C26 C21 N2 120.0(2)
C23 C22 C21 120.5(3)
C23 C22 I2 118.79(19)
C21 C22 I2 120.6(2)
C22 C23 C24 120.4(2)
C23 C24 C25 119.4(2)
C23 C24 C27 121.6(2)
C25 C24 C27 119.0(3)
C26 C25 C24 120.3(3)
C25 C26 C21 120.9(2)
O3 C27 O4 123.5(3)
O3 C27 C24 125.2(3)
O4 C27 C24 111.3(2)
C1 N1 C13 123.0(2)
C11 N2 C21 123.0(2)
C19 O2 C20 114.7(2)
C27 O4 C28 115.7(2)

loop_
_geom_bond_atom_site_label_1
_geom_bond_atom_site_label_2
_geom_bond_distance
C1 N1 1.270(3)
C1 C2 1.482(3)
C1 C11 1.526(4)
C2 C3 1.372(4)
C2 C12 1.412(4)
C3 C4 1.422(4)
C4 C5 1.366(4)
C5 C6 1.411(4)
C6 C12 1.408(3)
C6 C7 1.412(4)
C7 C8 1.380(4)
C8 C9 1.418(4)
C9 C10 1.367(4)
C10 C12 1.408(4)
C10 C11 1.473(3)
C11 N2 1.278(3)
C13 C14 1.397(4)
C13 N1 1.404(3)
C13 C18 1.406(4)
C14 C15 1.381(4)
C14 I1 2.099(3)
C15 C16 1.388(4)
C16 C17 1.396(4)
C16 C19 1.492(4)
C17 C18 1.379(4)
C19 O1 1.209(3)
C19 O2 1.332(4)
C20 O2 1.447(4)
C21 C22 1.402(4)
C21 C26 1.403(4)
C21 N2 1.406(3)
C22 C23 1.379(4)
C22 I2 2.092(3)
C23 C24 1.392(4)
C24 C25 1.394(4)
C24 C27 1.482(4)
C25 C26 1.373(4)
C27 O3 1.194(3)
C27 O4 1.349(3)
C28 O4 1.436(3)
